data_1508636
loop_
_publ_author_name
'Petrone, David A.'
'Malik, Hasnain A.'
'Clemenceau, Antonin'
'Lautens, Mark'

_publ_section_title
;
 Functionalized chromans and isochromans via a diastereoselective
 Pd(0)-catalyzed carboiodination.
;
_journal_issue 18
_journal_name_full 'Organic letters'
_journal_page_first 4806
_journal_page_last 4809
_journal_paper_doi 10.1021/ol302111y
_journal_volume 14
_journal_year 2012
_chemical_formula_moiety 'C20 H17 Cl I N O'
_chemical_formula_sum 'C20 H17 Cl I N O'
_chemical_formula_weight 449.70
_chemical_name_systematic
; 
 ? 
;
_space_group_IT_number 2
_symmetry_cell_setting triclinic
_symmetry_space_group_name_Hall '-P 1'
_symmetry_space_group_name_H-M 'P -1'
_atom_sites_solution_hydrogens geom
_atom_sites_solution_primary direct
_atom_sites_solution_secondary difmap
_audit_creation_method SHELXL-97
_cell_angle_alpha 91.746(3)
_cell_angle_beta 99.673(4)
_cell_angle_gamma 90.051(4)
_cell_formula_units_Z 4
_cell_length_a 9.3159(14)
_cell_length_b 11.7847(18)
_cell_length_c 15.718(2)
_cell_measurement_reflns_used 4858
_cell_measurement_temperature 147(2)
_cell_measurement_theta_max 27.50
_cell_measurement_theta_min 2.76
_cell_volume 1700.2(4)
_computing_cell_refinement APEX2
_computing_data_collection 'APEX2 (Bruker, 2007)'
_computing_data_reduction 'SAINT (Bruker, 2007)'
_computing_molecular_graphics 'PLATON (Spek, 2009)'
_computing_publication_material 'SHELXTL (Sheldrick, 2008)'
_computing_structure_refinement 'SHELXL-97 (Sheldrick, 2008)'
_computing_structure_solution 'SHELXS-97 (Sheldrick, 2008)'
_diffrn_ambient_temperature 147(2)
_diffrn_measured_fraction_theta_full 0.987
_diffrn_measured_fraction_theta_max 0.955
_diffrn_measurement_device_type 'Bruker APEX-II CCD'
_diffrn_measurement_method '\f and \w scans'
_diffrn_radiation_monochromator 'Bruker Triumph'
_diffrn_radiation_source 'fine-focus sealed tube'
_diffrn_radiation_type MoK\a
_diffrn_radiation_wavelength 0.71073
_diffrn_reflns_av_R_equivalents 0.0305
_diffrn_reflns_av_sigmaI/netI 0.0639
_diffrn_reflns_limit_h_max 11
_diffrn_reflns_limit_h_min -12
_diffrn_reflns_limit_k_max 15
_diffrn_reflns_limit_k_min -15
_diffrn_reflns_limit_l_max 20
_diffrn_reflns_limit_l_min -20
_diffrn_reflns_number 24722
_diffrn_reflns_theta_full 25.00
_diffrn_reflns_theta_max 27.68
_diffrn_reflns_theta_min 1.31
_exptl_absorpt_coefficient_mu 2.047
_exptl_absorpt_correction_T_max 0.7455
_exptl_absorpt_correction_T_min 0.6247
_exptl_absorpt_correction_type multi-scan
_exptl_absorpt_process_details 'TWINABS (Bruker, 2007)'
_exptl_crystal_colour yellow
_exptl_crystal_density_diffrn 1.757
_exptl_crystal_density_method 'not measured'
_exptl_crystal_description needle
_exptl_crystal_F_000 888
_exptl_crystal_size_max 0.25
_exptl_crystal_size_mid 0.14
_exptl_crystal_size_min 0.13
_refine_diff_density_max 2.791
_refine_diff_density_min -1.118
_refine_diff_density_rms 0.151
_refine_ls_extinction_method none
_refine_ls_goodness_of_fit_ref 1.074
_refine_ls_hydrogen_treatment constr
_refine_ls_matrix_type full
_refine_ls_number_parameters 435
_refine_ls_number_reflns 7601
_refine_ls_number_restraints 0
_refine_ls_restrained_S_all 1.074
_refine_ls_R_factor_all 0.0546
_refine_ls_R_factor_gt 0.0445
_refine_ls_shift/su_max 0.001
_refine_ls_shift/su_mean 0.000
_refine_ls_structure_factor_coef Fsqd
_refine_ls_weighting_details 'calc w=1/[\s^2^(Fo^2^)+(0.0467P)^2^+5.4015P] where P=(Fo^2^+2Fc^2^)/3'
_refine_ls_weighting_scheme calc
_refine_ls_wR_factor_gt 0.1161
_refine_ls_wR_factor_ref 0.1188
_reflns_number_gt 6178
_reflns_number_total 7601
_reflns_threshold_expression I>2\s(I)
_cod_data_source_file ol302111y_si_003.cif
_cod_data_source_block d12196
_cod_depositor_comments
;
The following automatic conversions were performed:

'_symmetry_cell_setting' value 'Triclinic' changed to 'triclinic'
according to /home/saulius/struct/CIF-dictionaries/cif_core.dic
dictionary named 'cif_core.dic' version 2.4.2 from 2011-04-26.

Automatic conversion script
Id: cif_fix_values 1891 2012-01-12 08:04:46Z andrius 
;
_cod_database_code 1508636

loop_
_symmetry_equiv_pos_as_xyz
'x, y, z'
'-x, -y, -z'

loop_
_atom_site_label
_atom_site_type_symbol
_atom_site_fract_x
_atom_site_fract_y
_atom_site_fract_z
_atom_site_U_iso_or_equiv
_atom_site_adp_type
_atom_site_occupancy
_atom_site_symmetry_multiplicity
_atom_site_calc_flag
_atom_site_refinement_flags
I1B I 0.68051(3) 0.60731(3) 0.53445(2) 0.02161(10) Uani 1 1 d .
Cl1B Cl 0.33293(15) 1.12341(11) 0.33241(9) 0.0286(3) Uani 1 1 d .
O1B O 0.4281(4) 0.6674(3) 0.1915(2) 0.0185(7) Uani 1 1 d .
N1B N 0.2598(4) 0.8077(4) 0.0922(3) 0.0234(9) Uani 1 1 d .
C1B C 0.4941(5) 0.5819(4) 0.2497(3) 0.0186(10) Uani 1 1 d .
H1BA H 0.4231 0.5598 0.2875 0.022 Uiso 1 1 calc R
C2B C 0.6299(5) 0.6300(4) 0.3062(3) 0.0160(9) Uani 1 1 d .
H2BA H 0.7007 0.6522 0.2692 0.019 Uiso 1 1 calc R
H2BB H 0.6753 0.5704 0.3448 0.019 Uiso 1 1 calc R
C3B C 0.5969(5) 0.7326(4) 0.3607(3) 0.0146(9) Uani 1 1 d .
C4B C 0.4834(5) 0.8068(4) 0.3077(3) 0.0143(9) Uani 1 1 d .
C5B C 0.4554(5) 0.9174(4) 0.3389(3) 0.0164(9) Uani 1 1 d .
H5BA H 0.5003 0.9415 0.3954 0.020 Uiso 1 1 calc R
C6B C 0.3653(5) 0.9898(4) 0.2894(3) 0.0190(10) Uani 1 1 d .
C7B C 0.2997(5) 0.9593(4) 0.2040(3) 0.0197(10) Uani 1 1 d .
C8B C 0.2158(5) 1.0333(5) 0.1460(4) 0.0253(12) Uani 1 1 d .
H8BA H 0.1952 1.1084 0.1638 0.030 Uiso 1 1 calc R
C9B C 0.1657(6) 0.9937(5) 0.0640(4) 0.0331(14) Uani 1 1 d .
H9BA H 0.1163 1.0434 0.0226 0.040 Uiso 1 1 calc R
C10B C 0.1861(6) 0.8813(5) 0.0408(4) 0.0321(13) Uani 1 1 d .
H10A H 0.1444 0.8557 -0.0159 0.038 Uiso 1 1 calc R
C11B C 0.3210(5) 0.8475(4) 0.1734(3) 0.0190(10) Uani 1 1 d .
C12B C 0.4131(5) 0.7713(4) 0.2271(3) 0.0155(9) Uani 1 1 d .
C13B C 0.5322(5) 0.6980(4) 0.4397(3) 0.0173(10) Uani 1 1 d .
H13A H 0.4453 0.6497 0.4198 0.021 Uiso 1 1 calc R
H13B H 0.4994 0.7673 0.4679 0.021 Uiso 1 1 calc R
C14B C 0.7381(5) 0.8016(4) 0.3895(3) 0.0202(10) Uani 1 1 d .
H14A H 0.7644 0.8400 0.3398 0.030 Uiso 1 1 calc R
H14B H 0.8168 0.7504 0.4129 0.030 Uiso 1 1 calc R
H14C H 0.7230 0.8582 0.4340 0.030 Uiso 1 1 calc R
C15B C 0.5210(6) 0.4812(4) 0.1946(3) 0.0205(10) Uani 1 1 d .
C16B C 0.6208(9) 0.4860(6) 0.1386(5) 0.0501(19) Uani 1 1 d .
H16A H 0.6739 0.5542 0.1355 0.060 Uiso 1 1 calc R
C17B C 0.6440(9) 0.3935(6) 0.0873(5) 0.056(2) Uani 1 1 d .
H17A H 0.7121 0.3986 0.0488 0.067 Uiso 1 1 calc R
C18B C 0.5696(6) 0.2942(5) 0.0913(3) 0.0284(12) Uani 1 1 d .
H18A H 0.5840 0.2310 0.0547 0.034 Uiso 1 1 calc R
C19B C 0.4744(6) 0.2867(5) 0.1483(4) 0.0323(13) Uani 1 1 d .
H19A H 0.4249 0.2172 0.1526 0.039 Uiso 1 1 calc R
C20B C 0.4496(6) 0.3792(5) 0.1997(4) 0.0257(11) Uani 1 1 d .
H20A H 0.3829 0.3729 0.2389 0.031 Uiso 1 1 calc R
I1A I 0.16160(4) 0.89971(3) 0.46184(2) 0.02216(10) Uani 1 1 d .
Cl1A Cl -0.06972(14) 0.37304(11) 0.64923(9) 0.0274(3) Uani 1 1 d .
O1A O 0.0864(4) 0.8282(3) 0.7998(2) 0.0164(7) Uani 1 1 d .
N1A N -0.0424(5) 0.6849(4) 0.8883(3) 0.0254(10) Uani 1 1 d .
C1A C 0.1238(5) 0.9164(4) 0.7440(3) 0.0164(9) Uani 1 1 d .
H1AA H 0.0337 0.9397 0.7045 0.020 Uiso 1 1 calc R
C2A C 0.2327(5) 0.8697(4) 0.6904(3) 0.0176(10) Uani 1 1 d .
H2AA H 0.3214 0.8462 0.7296 0.021 Uiso 1 1 calc R
H2AB H 0.2608 0.9307 0.6544 0.021 Uiso 1 1 calc R
C3A C 0.1734(5) 0.7688(4) 0.6320(3) 0.0148(9) Uani 1 1 d .
C4A C 0.0889(5) 0.6910(4) 0.6828(3) 0.0143(9) Uani 1 1 d .
C5A C 0.0476(5) 0.5806(4) 0.6494(3) 0.0156(9) Uani 1 1 d .
H5AA H 0.0671 0.5579 0.5940 0.019 Uiso 1 1 calc R
C6A C -0.0189(5) 0.5069(4) 0.6946(3) 0.0176(10) Uani 1 1 d .
C7A C -0.0507(5) 0.5363(4) 0.7768(3) 0.0159(9) Uani 1 1 d .
C8A C -0.1160(5) 0.4623(5) 0.8275(4) 0.0257(12) Uani 1 1 d .
H8AA H -0.1413 0.3868 0.8076 0.031 Uiso 1 1 calc R
C9A C -0.1422(6) 0.5006(5) 0.9052(4) 0.0328(13) Uani 1 1 d .
H9AA H -0.1861 0.4521 0.9408 0.039 Uiso 1 1 calc R
C10A C -0.1042(6) 0.6119(5) 0.9330(4) 0.0330(14) Uani 1 1 d .
H10B H -0.1243 0.6367 0.9878 0.040 Uiso 1 1 calc R
C11A C -0.0132(5) 0.6466(4) 0.8103(3) 0.0167(10) Uani 1 1 d .
C12A C 0.0553(5) 0.7248(4) 0.7612(3) 0.0146(9) Uani 1 1 d .
C13A C 0.0651(5) 0.8046(4) 0.5535(3) 0.0173(10) Uani 1 1 d .
H13C H -0.0116 0.8513 0.5737 0.021 Uiso 1 1 calc R
H13D H 0.0176 0.7357 0.5237 0.021 Uiso 1 1 calc R
C14A C 0.3024(5) 0.7037(4) 0.6046(3) 0.0192(10) Uani 1 1 d .
H14D H 0.3565 0.6656 0.6545 0.029 Uiso 1 1 calc R
H14E H 0.3670 0.7570 0.5825 0.029 Uiso 1 1 calc R
H14F H 0.2657 0.6469 0.5592 0.029 Uiso 1 1 calc R
C15A C 0.1806(5) 1.0158(4) 0.8024(3) 0.0165(10) Uani 1 1 d .
C16A C 0.3149(6) 1.0115(5) 0.8556(3) 0.0251(11) Uani 1 1 d .
H16B H 0.3715 0.9444 0.8561 0.030 Uiso 1 1 calc R
C17A C 0.3675(6) 1.1036(5) 0.9078(3) 0.0255(11) Uani 1 1 d .
H17B H 0.4608 1.1001 0.9429 0.031 Uiso 1 1 calc R
C18A C 0.2867(6) 1.1990(5) 0.9092(3) 0.0289(12) Uani 1 1 d .
H18B H 0.3224 1.2615 0.9464 0.035 Uiso 1 1 calc R
C19A C 0.1539(6) 1.2052(5) 0.8571(4) 0.0287(12) Uani 1 1 d .
H19B H 0.0981 1.2726 0.8571 0.034 Uiso 1 1 calc R
C20A C 0.1005(6) 1.1131(5) 0.8041(3) 0.0231(11) Uani 1 1 d .
H20B H 0.0075 1.1175 0.7686 0.028 Uiso 1 1 calc R

loop_
_atom_site_aniso_label
_atom_site_aniso_U_11
_atom_site_aniso_U_22
_atom_site_aniso_U_33
_atom_site_aniso_U_23
_atom_site_aniso_U_13
_atom_site_aniso_U_12
I1B 0.02675(18) 0.01799(18) 0.01970(17) 0.00310(13) 0.00233(12) 0.00341(13)
Cl1B 0.0356(7) 0.0113(6) 0.0402(8) -0.0022(5) 0.0107(6) 0.0046(5)
O1B 0.0230(17) 0.0120(17) 0.0195(17) 0.0006(13) 0.0010(13) -0.0018(14)
N1B 0.018(2) 0.026(2) 0.023(2) 0.0047(19) -0.0046(16) -0.0019(18)
C1B 0.023(2) 0.010(2) 0.023(2) 0.0015(19) 0.0057(19) -0.0001(19)
C2B 0.013(2) 0.014(2) 0.022(2) -0.0035(19) 0.0080(18) 0.0006(18)
C3B 0.017(2) 0.011(2) 0.016(2) -0.0010(18) 0.0030(17) -0.0019(18)
C4B 0.014(2) 0.012(2) 0.019(2) 0.0035(18) 0.0062(17) 0.0011(17)
C5B 0.020(2) 0.010(2) 0.020(2) -0.0003(18) 0.0085(18) -0.0024(18)
C6B 0.019(2) 0.009(2) 0.031(3) 0.003(2) 0.009(2) -0.0002(18)
C7B 0.013(2) 0.017(3) 0.030(3) 0.010(2) 0.0052(19) 0.0008(19)
C8B 0.016(2) 0.017(3) 0.042(3) 0.011(2) 0.000(2) -0.001(2)
C9B 0.026(3) 0.032(3) 0.037(3) 0.016(3) -0.008(2) -0.003(2)
C10B 0.026(3) 0.034(3) 0.033(3) 0.007(3) -0.006(2) -0.004(2)
C11B 0.017(2) 0.018(2) 0.023(2) 0.003(2) 0.0040(18) -0.0054(19)
C12B 0.014(2) 0.011(2) 0.022(2) 0.0027(19) 0.0058(17) -0.0024(17)
C13B 0.016(2) 0.017(2) 0.019(2) 0.0024(19) 0.0037(18) 0.0014(18)
C14B 0.018(2) 0.020(3) 0.023(2) 0.004(2) 0.0024(19) -0.004(2)
C15B 0.030(3) 0.015(2) 0.016(2) 0.0005(19) 0.0038(19) -0.001(2)
C16B 0.087(5) 0.023(3) 0.052(4) -0.006(3) 0.046(4) -0.009(3)
C17B 0.090(6) 0.033(4) 0.057(5) 0.002(3) 0.047(4) 0.001(4)
C18B 0.039(3) 0.021(3) 0.023(3) -0.009(2) -0.001(2) 0.008(2)
C19B 0.030(3) 0.018(3) 0.047(4) -0.006(3) 0.003(3) -0.004(2)
C20B 0.026(3) 0.020(3) 0.032(3) -0.002(2) 0.008(2) -0.005(2)
I1A 0.03030(19) 0.01800(18) 0.01934(17) 0.00263(13) 0.00716(13) -0.00329(13)
Cl1A 0.0322(7) 0.0122(6) 0.0374(7) -0.0039(5) 0.0056(5) -0.0068(5)
O1A 0.0266(17) 0.0085(16) 0.0165(16) -0.0006(13) 0.0103(13) -0.0045(13)
N1A 0.031(2) 0.023(2) 0.024(2) -0.0009(19) 0.0109(18) -0.0025(19)
C1A 0.023(2) 0.009(2) 0.019(2) 0.0005(18) 0.0058(18) -0.0030(18)
C2A 0.021(2) 0.016(2) 0.017(2) -0.0025(19) 0.0047(18) -0.0057(19)
C3A 0.018(2) 0.011(2) 0.016(2) -0.0018(18) 0.0052(17) -0.0022(18)
C4A 0.014(2) 0.012(2) 0.017(2) 0.0033(18) 0.0020(17) 0.0004(17)
C5A 0.017(2) 0.014(2) 0.015(2) -0.0018(18) 0.0013(17) -0.0007(18)
C6A 0.016(2) 0.011(2) 0.024(2) -0.0017(19) -0.0018(18) 0.0011(18)
C7A 0.014(2) 0.011(2) 0.022(2) 0.0029(19) 0.0014(17) 0.0034(17)
C8A 0.021(2) 0.019(3) 0.037(3) 0.008(2) 0.003(2) -0.001(2)
C9A 0.032(3) 0.034(3) 0.037(3) 0.012(3) 0.017(2) -0.004(2)
C10A 0.038(3) 0.042(4) 0.025(3) 0.006(3) 0.020(2) -0.004(3)
C11A 0.015(2) 0.017(2) 0.019(2) 0.0055(19) 0.0058(18) 0.0001(18)
C12A 0.014(2) 0.012(2) 0.018(2) 0.0025(18) 0.0031(17) -0.0013(17)
C13A 0.020(2) 0.014(2) 0.019(2) -0.0002(19) 0.0068(18) -0.0047(19)
C14A 0.019(2) 0.021(3) 0.019(2) 0.001(2) 0.0070(18) 0.001(2)
C15A 0.024(2) 0.012(2) 0.016(2) -0.0031(18) 0.0105(18) -0.0078(19)
C16A 0.029(3) 0.017(3) 0.029(3) -0.004(2) 0.004(2) 0.002(2)
C17A 0.027(3) 0.024(3) 0.024(3) -0.004(2) 0.000(2) -0.006(2)
C18A 0.044(3) 0.021(3) 0.022(3) -0.007(2) 0.007(2) -0.012(2)
C19A 0.041(3) 0.013(3) 0.032(3) -0.007(2) 0.006(2) 0.004(2)
C20A 0.026(3) 0.022(3) 0.021(3) -0.003(2) 0.004(2) 0.003(2)

loop_
_atom_type_symbol
_atom_type_description
_atom_type_scat_dispersion_real
_atom_type_scat_dispersion_imag
_atom_type_scat_source
C C 0.0033 0.0016 'International Tables Vol C Tables 4.2.6.8 and 6.1.1.4'
H H 0.0000 0.0000 'International Tables Vol C Tables 4.2.6.8 and 6.1.1.4'
N N 0.0061 0.0033 'International Tables Vol C Tables 4.2.6.8 and 6.1.1.4'
O O 0.0106 0.0060 'International Tables Vol C Tables 4.2.6.8 and 6.1.1.4'
Cl Cl 0.1484 0.1585 'International Tables Vol C Tables 4.2.6.8 and 6.1.1.4'
I I -0.4742 1.8119 'International Tables Vol C Tables 4.2.6.8 and 6.1.1.4'

loop_
_geom_angle_atom_site_label_1
_geom_angle_atom_site_label_2
_geom_angle_atom_site_label_3
_geom_angle
C12B O1B C1B 116.2(4)
C10B N1B C11B 116.7(5)
O1B C1B C15B 106.5(4)
O1B C1B C2B 109.9(4)
C15B C1B C2B 114.2(4)
O1B C1B H1BA 108.7
C15B C1B H1BA 108.7
C2B C1B H1BA 108.7
C1B C2B C3B 112.2(4)
C1B C2B H2BA 109.2
C3B C2B H2BA 109.2
C1B C2B H2BB 109.2
C3B C2B H2BB 109.2
H2BA C2B H2BB 107.9
C2B C3B C4B 109.9(4)
C2B C3B C13B 111.9(4)
C4B C3B C13B 106.4(4)
C2B C3B C14B 108.9(4)
C4B C3B C14B 109.5(4)
C13B C3B C14B 110.2(4)
C12B C4B C5B 118.8(4)
C12B C4B C3B 121.2(4)
C5B C4B C3B 119.9(4)
C6B C5B C4B 121.2(5)
C6B C5B H5BA 119.4
C4B C5B H5BA 119.4
C5B C6B C7B 121.5(5)
C5B C6B Cl1B 118.9(4)
C7B C6B Cl1B 119.6(4)
C11B C7B C6B 117.8(4)
C11B C7B C8B 117.4(5)
C6B C7B C8B 124.7(5)
C9B C8B C7B 118.2(5)
C9B C8B H8BA 120.9
C7B C8B H8BA 120.9
C8B C9B C10B 120.4(5)
C8B C9B H9BA 119.8
C10B C9B H9BA 119.8
N1B C10B C9B 124.2(5)
N1B C10B H10A 117.9
C9B C10B H10A 117.9
N1B C11B C7B 122.9(5)
N1B C11B C12B 117.3(5)
C7B C11B C12B 119.9(4)
O1B C12B C4B 124.2(4)
O1B C12B C11B 115.2(4)
C4B C12B C11B 120.5(4)
C3B C13B I1B 114.5(3)
C3B C13B H13A 108.6
I1B C13B H13A 108.6
C3B C13B H13B 108.6
I1B C13B H13B 108.6
H13A C13B H13B 107.6
C3B C14B H14A 109.5
C3B C14B H14B 109.5
H14A C14B H14B 109.5
C3B C14B H14C 109.5
H14A C14B H14C 109.5
H14B C14B H14C 109.5
C20B C15B C16B 118.0(5)
C20B C15B C1B 120.9(5)
C16B C15B C1B 121.2(5)
C17B C16B C15B 120.9(6)
C17B C16B H16A 119.5
C15B C16B H16A 119.5
C18B C17B C16B 120.4(6)
C18B C17B H17A 119.8
C16B C17B H17A 119.8
C17B C18B C19B 119.4(6)
C17B C18B H18A 120.3
C19B C18B H18A 120.3
C18B C19B C20B 120.6(5)
C18B C19B H19A 119.7
C20B C19B H19A 119.7
C19B C20B C15B 120.6(5)
C19B C20B H20A 119.7
C15B C20B H20A 119.7
C12A O1A C1A 115.7(3)
C10A N1A C11A 116.5(5)
O1A C1A C15A 106.5(4)
O1A C1A C2A 109.3(4)
C15A C1A C2A 113.7(4)
O1A C1A H1AA 109.1
C15A C1A H1AA 109.1
C2A C1A H1AA 109.1
C1A C2A C3A 112.9(4)
C1A C2A H2AA 109.0
C3A C2A H2AA 109.0
C1A C2A H2AB 109.0
C3A C2A H2AB 109.0
H2AA C2A H2AB 107.8
C2A C3A C13A 112.3(4)
C2A C3A C4A 108.6(4)
C13A C3A C4A 106.1(3)
C2A C3A C14A 108.7(4)
C13A C3A C14A 111.2(4)
C4A C3A C14A 109.7(4)
C12A C4A C5A 119.0(4)
C12A C4A C3A 121.4(4)
C5A C4A C3A 119.6(4)
C6A C5A C4A 121.5(4)
C6A C5A H5AA 119.3
C4A C5A H5AA 119.3
C5A C6A C7A 121.6(4)
C5A C6A Cl1A 119.3(4)
C7A C6A Cl1A 119.0(4)
C8A C7A C6A 124.1(5)
C8A C7A C11A 118.2(4)
C6A C7A C11A 117.7(4)
C9A C8A C7A 118.6(5)
C9A C8A H8AA 120.7
C7A C8A H8AA 120.7
C8A C9A C10A 119.6(5)
C8A C9A H9AA 120.2
C10A C9A H9AA 120.2
N1A C10A C9A 124.5(5)
N1A C10A H10B 117.8
C9A C10A H10B 117.8
N1A C11A C7A 122.5(4)
N1A C11A C12A 117.2(4)
C7A C11A C12A 120.2(4)
O1A C12A C4A 125.0(4)
O1A C12A C11A 115.0(4)
C4A C12A C11A 120.0(4)
C3A C13A I1A 114.1(3)
C3A C13A H13C 108.7
I1A C13A H13C 108.7
C3A C13A H13D 108.7
I1A C13A H13D 108.7
H13C C13A H13D 107.6
C3A C14A H14D 109.5
C3A C14A H14E 109.5
H14D C14A H14E 109.5
C3A C14A H14F 109.5
H14D C14A H14F 109.5
H14E C14A H14F 109.5
C20A C15A C16A 118.3(5)
C20A C15A C1A 120.7(4)
C16A C15A C1A 121.0(5)
C17A C16A C15A 120.7(5)
C17A C16A H16B 119.7
C15A C16A H16B 119.7
C18A C17A C16A 120.4(5)
C18A C17A H17B 119.8
C16A C17A H17B 119.8
C17A C18A C19A 119.9(5)
C17A C18A H18B 120.1
C19A C18A H18B 120.1
C18A C19A C20A 120.1(5)
C18A C19A H19B 120.0
C20A C19A H19B 120.0
C15A C20A C19A 120.6(5)
C15A C20A H20B 119.7
C19A C20A H20B 119.7

loop_
_geom_bond_atom_site_label_1
_geom_bond_atom_site_label_2
_geom_bond_distance
I1B C13B 2.163(5)
Cl1B C6B 1.741(5)
O1B C12B 1.348(6)
O1B C1B 1.449(6)
N1B C10B 1.317(7)
N1B C11B 1.375(6)
C1B C15B 1.494(7)
C1B C2B 1.517(6)
C1B H1BA 1.0000
C2B C3B 1.521(6)
C2B H2BA 0.9900
C2B H2BB 0.9900
C3B C4B 1.525(6)
C3B C13B 1.534(6)
C3B C14B 1.540(6)
C4B C12B 1.377(7)
C4B C5B 1.419(6)
C5B C6B 1.364(7)
C5B H5BA 0.9500
C6B C7B 1.414(7)
C7B C11B 1.414(7)
C7B C8B 1.419(7)
C8B C9B 1.363(8)
C8B H8BA 0.9500
C9B C10B 1.384(9)
C9B H9BA 0.9500
C10B H10A 0.9500
C11B C12B 1.435(7)
C13B H13A 0.9900
C13B H13B 0.9900
C14B H14A 0.9800
C14B H14B 0.9800
C14B H14C 0.9800
C15B C20B 1.384(7)
C15B C16B 1.386(8)
C16B C17B 1.375(9)
C16B H16A 0.9500
C17B C18B 1.368(9)
C17B H17A 0.9500
C18B C19B 1.367(8)
C18B H18A 0.9500
C19B C20B 1.380(8)
C19B H19A 0.9500
C20B H20A 0.9500
I1A C13A 2.162(4)
Cl1A C6A 1.743(5)
O1A C12A 1.354(6)
O1A C1A 1.459(5)
N1A C10A 1.318(7)
N1A C11A 1.363(6)
C1A C15A 1.505(6)
C1A C2A 1.517(7)
C1A H1AA 1.0000
C2A C3A 1.525(6)
C2A H2AA 0.9900
C2A H2AB 0.9900
C3A C13A 1.527(6)
C3A C4A 1.534(6)
C3A C14A 1.541(7)
C4A C12A 1.368(7)
C4A C5A 1.416(6)
C5A C6A 1.352(6)
C5A H5AA 0.9500
C6A C7A 1.407(7)
C7A C8A 1.404(7)
C7A C11A 1.409(7)
C8A C9A 1.350(8)
C8A H8AA 0.9500
C9A C10A 1.396(9)
C9A H9AA 0.9500
C10A H10B 0.9500
C11A C12A 1.435(6)
C13A H13C 0.9900
C13A H13D 0.9900
C14A H14D 0.9800
C14A H14E 0.9800
C14A H14F 0.9800
C15A C20A 1.371(7)
C15A C16A 1.386(7)
C16A C17A 1.378(7)
C16A H16B 0.9500
C17A C18A 1.355(8)
C17A H17B 0.9500
C18A C19A 1.368(8)
C18A H18B 0.9500
C19A C20A 1.387(7)
C19A H19B 0.9500
C20A H20B 0.9500

loop_
_geom_torsion_atom_site_label_1
_geom_torsion_atom_site_label_2
_geom_torsion_atom_site_label_3
_geom_torsion_atom_site_label_4
_geom_torsion
C12B O1B C1B C15B -171.2(4)
C12B O1B C1B C2B -47.0(5)
O1B C1B C2B C3B 60.1(5)
C15B C1B C2B C3B 179.7(4)
C1B C2B C3B C4B -39.5(5)
C1B C2B C3B C13B 78.4(5)
C1B C2B C3B C14B -159.5(4)
C2B C3B C4B C12B 7.9(6)
C13B C3B C4B C12B -113.5(5)
C14B C3B C4B C12B 127.5(4)
C2B C3B C4B C5B -168.1(4)
C13B C3B C4B C5B 70.5(5)
C14B C3B C4B C5B -48.5(5)
C12B C4B C5B C6B -2.6(6)
C3B C4B C5B C6B 173.5(4)
C4B C5B C6B C7B -2.1(7)
C4B C5B C6B Cl1B 178.8(3)
C5B C6B C7B C11B 5.0(7)
Cl1B C6B C7B C11B -176.0(3)
C5B C6B C7B C8B -173.9(4)
Cl1B C6B C7B C8B 5.1(7)
C11B C7B C8B C9B -2.3(7)
C6B C7B C8B C9B 176.7(5)
C7B C8B C9B C10B 5.3(8)
C11B N1B C10B C9B -1.0(8)
C8B C9B C10B N1B -3.8(9)
C10B N1B C11B C7B 4.2(7)
C10B N1B C11B C12B -174.2(4)
C6B C7B C11B N1B 178.5(4)
C8B C7B C11B N1B -2.5(7)
C6B C7B C11B C12B -3.3(6)
C8B C7B C11B C12B 175.8(4)
C1B O1B C12B C4B 15.0(6)
C1B O1B C12B C11B -167.4(4)
C5B C4B C12B O1B -178.3(4)
C3B C4B C12B O1B 5.6(7)
C5B C4B C12B C11B 4.2(6)
C3B C4B C12B C11B -171.8(4)
N1B C11B C12B O1B -0.6(6)
C7B C11B C12B O1B -179.0(4)
N1B C11B C12B C4B 177.1(4)
C7B C11B C12B C4B -1.3(7)
C2B C3B C13B I1B 66.6(4)
C4B C3B C13B I1B -173.4(3)
C14B C3B C13B I1B -54.7(5)
O1B C1B C15B C20B -115.6(5)
C2B C1B C15B C20B 122.9(5)
O1B C1B C15B C16B 66.2(7)
C2B C1B C15B C16B -55.3(7)
C20B C15B C16B C17B 2.4(11)
C1B C15B C16B C17B -179.3(7)
C15B C16B C17B C18B -0.6(13)
C16B C17B C18B C19B -1.6(11)
C17B C18B C19B C20B 2.0(9)
C18B C19B C20B C15B -0.2(9)
C16B C15B C20B C19B -2.0(9)
C1B C15B C20B C19B 179.7(5)
C12A O1A C1A C15A -169.7(4)
C12A O1A C1A C2A -46.5(5)
O1A C1A C2A C3A 61.0(5)
C15A C1A C2A C3A 179.7(4)
C1A C2A C3A C13A 75.2(5)
C1A C2A C3A C4A -41.8(5)
C1A C2A C3A C14A -161.2(4)
C2A C3A C4A C12A 10.9(6)
C13A C3A C4A C12A -110.1(5)
C14A C3A C4A C12A 129.6(5)
C2A C3A C4A C5A -167.5(4)
C13A C3A C4A C5A 71.5(5)
C14A C3A C4A C5A -48.8(5)
C12A C4A C5A C6A -2.6(7)
C3A C4A C5A C6A 175.8(4)
C4A C5A C6A C7A 0.2(7)
C4A C5A C6A Cl1A 179.0(4)
C5A C6A C7A C8A -178.3(5)
Cl1A C6A C7A C8A 3.0(7)
C5A C6A C7A C11A 1.1(7)
Cl1A C6A C7A C11A -177.6(3)
C6A C7A C8A C9A -179.5(5)
C11A C7A C8A C9A 1.1(7)
C7A C8A C9A C10A 0.1(8)
C11A N1A C10A C9A -0.8(9)
C8A C9A C10A N1A -0.3(10)
C10A N1A C11A C7A 2.1(7)
C10A N1A C11A C12A -179.4(5)
C8A C7A C11A N1A -2.3(7)
C6A C7A C11A N1A 178.3(4)
C8A C7A C11A C12A 179.3(4)
C6A C7A C11A C12A -0.1(7)
C1A O1A C12A C4A 16.2(6)
C1A O1A C12A C11A -166.2(4)
C5A C4A C12A O1A -179.0(4)
C3A C4A C12A O1A 2.6(7)
C5A C4A C12A C11A 3.5(7)
C3A C4A C12A C11A -174.9(4)
N1A C11A C12A O1A 1.5(6)
C7A C11A C12A O1A -180.0(4)
N1A C11A C12A C4A 179.2(4)
C7A C11A C12A C4A -2.2(7)
C2A C3A C13A I1A 68.2(4)
C4A C3A C13A I1A -173.2(3)
C14A C3A C13A I1A -53.9(5)
O1A C1A C15A C20A -109.1(5)
C2A C1A C15A C20A 130.6(5)
O1A C1A C15A C16A 71.1(5)
C2A C1A C15A C16A -49.3(6)
C20A C15A C16A C17A -1.1(7)
C1A C15A C16A C17A 178.8(5)
C15A C16A C17A C18A 1.5(8)
C16A C17A C18A C19A -1.6(8)
C17A C18A C19A C20A 1.3(8)
C16A C15A C20A C19A 0.8(7)
C1A C15A C20A C19A -179.1(5)
C18A C19A C20A C15A -0.9(8)
